data_7130000
loop_
_publ_author_name
'Guo, Lixia'
'Han, Xue'
'Ma, Yujie'
'Li, Jiangnan'
'Lu, Wanpeng'
'Li, Weiyao'
'Lee, Daniel'
'da Silva, Ivan'
'Cheng, Yongqiang'
'Rudi\'c, Svemir'
'Manuel, Pascal'
'Frogley, Mark D.'
'Ramirez-Cuesta, Anibal J.'
'Schr\"oder, Martin'
'Yang, Sihai'

_publ_section_title
;
 High capacity ammonia adsorption in a robust metal--organic framework
 mediated by reversible host--guest interactions
;
_journal_name_full 'Chemical Communications'
_journal_paper_doi 10.1039/D2CC01197B
_journal_year 2022
_chemical_formula_sum 'C64 H32 D15 N5 O40 Sc8'
_chemical_formula_weight 1900.78
_chemical_name_mineral ?MFM-300-Sc_1ND3?
_space_group_IT_number 98
_space_group_name_Hall 'I 4bw 2bw'
_space_group_name_H-M_alt 'I 41 2 2'
_symmetry_cell_setting tetragonal
_symmetry_space_group_name_H-M 'I 41 2 2'
_audit_update_record
;
2022-01-17 deposited with the CCDC.	2022-04-11 downloaded from the CCDC.
;
_cell_angle_alpha 90
_cell_angle_beta 90
_cell_angle_gamma 90
_cell_formula_units_Z 1
_cell_length_a 15.3970(3)
_cell_length_b 15.3970(3)
_cell_length_c 12.4104(2)
_cell_measurement_temperature 7
_cell_volume 2942.10(9)
_diffrn_ambient_temperature 7
_diffrn_measurement_device_type neutron
_exptl_crystal_density_diffrn 1.073
_exptl_crystal_description powder
_pd_proc_ls_prof_R_factor 1.42
_pd_proc_ls_prof_wR_expected 0.41
_pd_proc_ls_prof_wR_factor 1.54
_refine_ls_goodness_of_fit_all 3.77
_cod_data_source_file d2cc01197b2.cif
_cod_data_source_block 1_CCDC1
_cod_original_cell_volume 2942.08(13)
_cod_original_sg_symbol_H-M I4122
_cod_database_code 7130000

loop_
_symmetry_equiv_pos_site_id
_symmetry_equiv_pos_as_xyz
1 x,y,z
2 -y,1/2+x,1/4+z
3 1/2-x,1/2-y,1/2+z
4 1/2+y,-x,3/4+z
5 x,1/2-y,1/4-z
6 1/2+y,1/2+x,1/2-z
7 1/2-x,y,3/4-z
8 -y,-x,-z
9 1/2+x,1/2+y,1/2+z
10 1/2-y,x,3/4+z
11 -x,-y,z
12 y,1/2-x,1/4+z
13 1/2+x,-y,3/4-z
14 y,x,-z
15 -x,1/2+y,1/4-z
16 1/2-y,1/2-x,1/2-z

loop_
_atom_site_label
_atom_site_type_symbol
_atom_site_symmetry_multiplicity
_atom_site_fract_x
_atom_site_fract_y
_atom_site_fract_z
_atom_site_occupancy
_atom_site_B_iso_or_equiv
Sc Sc 8 0.68756(9) 0.31244(9) 0.5 1 1.91(7)
O1 O 8 0.7437(3) 0.25 0.625 1 0.50(6)
O2 O 16 0.6061(4) 0.3751(4) 0.6148(3) 1 0.50(6)
O3 O 16 0.5969(4) 0.2897(2) 0.7580(3) 1 0.50(6)
C1 C 16 0.5827(3) 0.3611(2) 0.7109(2) 1 1.05(5)
C2 C 16 0.53723(10) 0.43017(7) 0.76987(18) 1 1.05(5)
C3 C 8 0.5 0.5 0.7132(2) 1 1.05(5)
C4 C 16 0.53723(10) 0.43017(7) 0.88324(13) 1 1.05(5)
C5 C 8 0.5 0.5 0.93993(12) 1 1.05(5)
H1 H 8 0.8021(7) 0.25 0.625 0.406(3) 0.50(6)
D1 D 8 0.8021(7) 0.25 0.625 0.594(3) 0.50(6)
H3 H 8 0.5 0.5 0.6286(4) 1 1.05(5)
H4 H 16 0.56502(19) 0.3781(2) 0.9255(2) 1 1.05(5)
N1_4 N 8 0.75 0.0706(3) 0.375 0.625(2) 12.8(3)
D1_4 D 16 0.6891451 0.0457(3) 0.375 0.2135(13) 12.8(3)
D2_4 D 16 0.7804275 0.0457(3) 0.3096152 0.2135(13) 12.8(3)
D3_4 D 16 0.7804275 0.0457(3) 0.4403848 0.2135(13) 12.8(3)
H1_4 H 16 0.6891451 0.0457(3) 0.375 0.0990(5) 12.8(3)
H2_4 H 16 0.7804275 0.0457(3) 0.3096152 0.0990(5) 12.8(3)
H3_4 H 16 0.7804275 0.0457(3) 0.4403848 0.0990(5) 12.8(3)

loop_
_geom_angle_atom_site_label_1
_geom_angle_atom_site_label_2
_geom_angle_atom_site_label_3
_geom_angle
_geom_angle_site_symmetry_1
_geom_angle_site_symmetry_2
_geom_angle_site_symmetry_3
_geom_angle_publ_flag
O1 Sc O2 87.35(16) . . . no
O1 Sc O1 100.52(12) . . 4_564 no
O1 Sc O3 87.69(16) . . 4_564 no
O1 Sc O3 87.96(15) . . 5_556 no
O1 Sc O2 171.26(15) . . 8_666 no
O1 Sc O2 171.26(15) 4_564 . . no
O2 Sc O3 96.2(2) . . 4_564 no
O2 Sc O3 88.8(2) . . 5_556 no
O2 Sc O2 85.1(2) . . 8_666 no
O1 Sc O3 87.96(15) 4_564 . 4_564 no
O1 Sc O3 87.69(16) 4_564 . 5_556 no
O1 Sc O2 87.35(16) 4_564 . 8_666 no
O3 Sc O3 173.2(2) 4_564 . 5_556 no
O2 Sc O3 88.8(2) 8_666 . 4_564 no
O2 Sc O3 96.2(2) 8_666 . 5_556 no
Sc O1 Sc 129.3(2) . . 2_645 no
Sc O2 C1 136.2(4) . . . no
Sc O3 C1 138.0(4) 2_645 . . no
Sc O1 H1 115.34(12) 2_645 . . no
Sc O1 D1 115.34(12) . . . no
Sc O1 H1 115.34(12) . . . no
Sc O1 D1 115.34(12) 2_645 . . no
O2 C1 C2 118.9(4) . . . no
O3 C1 C2 118.8(3) . . . no
O2 C1 O3 122.4(4) . . . no
C1 C2 C3 119.9(2) . . . no
C1 C2 C4 119.89(16) . . . no
C3 C2 C4 119.99(15) . . . no
C2 C3 C2 120.0(2) . . 11_665 no
C2 C4 C5 120.00(12) . . . no
C4 C5 C4 119.99(14) . . 11_665 no
C4 C5 C5 120.00(8) 11_665 . 8_667 no
C4 C5 C5 120.00(8) . . 8_667 no
C2 C3 H3 119.99(12) . . . no
C2 C3 H3 119.99(12) 11_665 . . no
C2 C4 H4 119.99(19) . . . no
C5 C4 H4 120.0(2) . . . no

loop_
_geom_bond_atom_site_label_1
_geom_bond_atom_site_label_2
_geom_bond_distance
_geom_bond_site_symmetry_1
_geom_bond_site_symmetry_2
_geom_bond_publ_flag
Sc O1 2.019(2) . . no
Sc O2 2.129(5) . . no
Sc O1 2.019(2) . 4_564 no
Sc O3 2.105(5) . 4_564 no
Sc O3 2.105(5) . 5_556 no
Sc O2 2.129(5) . 8_666 no
O2 C1 1.264(5) . . no
O3 C1 1.264(5) . . no
O1 H1 0.899(12) . . no
O1 D1 0.899(12) . . no
C1 C2 1.469(4) . . no
C2 C3 1.407(2) . . no
C2 C4 1.407(3) . . no
C4 C5 1.4070(15) . . no
C5 C5 1.491(2) . 8_667 no
C3 H3 1.050(6) . . no
C4 H4 1.049(3) . . no
